data_4037423
loop_
_publ_author_name
'Yamada, Shinji'
'Yamamoto, Natsuo'
'Takamori, Eri'

_publ_section_title
;
 Synthesis of Molecular Seesaw Balances and the Evaluation of
 Pyridinium-\p Interactions.
;
_journal_issue 23
_journal_name_full 'The Journal of organic chemistry'
_journal_page_first 11819
_journal_page_last 11830
_journal_paper_doi 10.1021/acs.joc.6b02295
_journal_volume 81
_journal_year 2016
_chemical_formula_moiety 'C22 H19 Cl I N O0.5'
_chemical_formula_sum 'C22 H19 Cl I N O0.5'
_chemical_formula_weight 467.76
_space_group_crystal_system monoclinic
_space_group_IT_number 14
_space_group_name_Hall '-P 2ybc'
_space_group_name_H-M_alt 'P 1 21/c 1'
_atom_sites_solution_hydrogens geom
_atom_sites_solution_primary direct
_atom_sites_solution_secondary difmap
_cell_angle_alpha 90.0000
_cell_angle_beta 104.6550
_cell_angle_gamma 90.0000
_cell_formula_units_Z 8
_cell_length_a 11.2070
_cell_length_b 15.4001
_cell_length_c 22.8622
_cell_measurement_reflns_used 16294
_cell_measurement_temperature 123
_cell_measurement_theta_max 68.30
_cell_measurement_theta_min 3.50
_cell_volume 3817.394
_computing_cell_refinement 'RAPID AUTO'
_computing_data_collection 'RAPID AUTO (Rigaku, ????)'
_computing_data_reduction 'RAPID AUTO'
_computing_molecular_graphics 'CrystalStructure 4.2.1'
_computing_publication_material 'CrystalStructure 4.2.1 (Rigaku, 2016)'
_computing_structure_refinement 'SHELXL Version 2014/7 (Sheldrick, 2008)'
_computing_structure_solution 'SIR92 (Altomare, et al., 1994)'
_diffrn_ambient_temperature 123
_diffrn_detector_area_resol_mean 10.000
_diffrn_measured_fraction_theta_full 0.988
_diffrn_measured_fraction_theta_max 0.987
_diffrn_measurement_device_type 'Rigaku R-AXIS RAPID'
_diffrn_measurement_method \w
_diffrn_radiation_type 'Cu K\a'
_diffrn_radiation_wavelength 1.54187
_diffrn_reflns_av_R_equivalents 0.1837
_diffrn_reflns_Laue_measured_fraction_full 0.988
_diffrn_reflns_Laue_measured_fraction_max 0.987
_diffrn_reflns_limit_h_max 13
_diffrn_reflns_limit_h_min -13
_diffrn_reflns_limit_k_max 18
_diffrn_reflns_limit_k_min -18
_diffrn_reflns_limit_l_max 27
_diffrn_reflns_limit_l_min -27
_diffrn_reflns_number 40528
_diffrn_reflns_point_group_measured_fraction_full 0.988
_diffrn_reflns_point_group_measured_fraction_max 0.987
_diffrn_reflns_theta_full 67.687
_diffrn_reflns_theta_max 68.241
_diffrn_reflns_theta_min 3.497
_diffrn_standards_number 0
_exptl_absorpt_coefficient_mu 14.511
_exptl_absorpt_correction_T_max 0.313
_exptl_absorpt_correction_T_min 0.170
_exptl_absorpt_correction_type multi-scan
_exptl_absorpt_process_details 'ABSCOR (Rigaku, 1995)'
_exptl_crystal_colour colorless
_exptl_crystal_density_diffrn 1.628
_exptl_crystal_density_method 'not measured'
_exptl_crystal_description platelet
_exptl_crystal_F_000 1856.00
_exptl_crystal_size_max 0.300
_exptl_crystal_size_mid 0.200
_exptl_crystal_size_min 0.080
_refine_diff_density_max 2.85
_refine_diff_density_min -3.29
_refine_ls_extinction_coef 0.00060(12)
_refine_ls_extinction_method SHELXL
_refine_ls_goodness_of_fit_ref 1.045
_refine_ls_hydrogen_treatment constr
_refine_ls_number_parameters 462
_refine_ls_number_reflns 6907
_refine_ls_number_restraints 0
_refine_ls_R_factor_all 0.1144
_refine_ls_R_factor_gt 0.0987
_refine_ls_shift/su_max 0.000
_refine_ls_structure_factor_coef Fsqd
_refine_ls_weighting_details 'w = 1/[\s^2^(Fo^2^)+(0.1057P)^2^+31.3568P] where P=(Fo^2^+2Fc^2^)/3'
_refine_ls_weighting_scheme calc
_refine_ls_wR_factor_gt 0.2494
_refine_ls_wR_factor_ref 0.2655
_reflns_Friedel_coverage 0.000
_reflns_number_gt 5245
_reflns_number_total 6907
_reflns_threshold_expression F^2^>2.0\s(F^2^)
_cod_data_source_file jo6b02295_si_002.cif
_cod_data_source_block Compd-2MeI
_cod_original_cell_volume 3817.4073
_cod_database_code 4037423

loop_
_space_group_symop_id
_space_group_symop_operation_xyz
1 +X,+Y,+Z
2 -X,1/2+Y,1/2-Z
3 -X,-Y,-Z
4 +X,-1/2-Y,-1/2+Z

loop_
_atom_site_label
_atom_site_type_symbol
_atom_site_fract_x
_atom_site_fract_y
_atom_site_fract_z
_atom_site_U_iso_or_equiv
_atom_site_adp_type
_atom_site_occupancy
_atom_site_site_symmetry_order
_atom_site_calc_flag
_atom_site_refinement_flags_posn
_atom_site_refinement_flags_adp
I1 I -0.23345(6) 0.62387(5) 0.98599(3) 0.0519(3) Uani 1 1 d . .
I2 I 0.29837(8) 0.41209(7) 0.77785(7) 0.1043(5) Uani 1 1 d . .
Cl1 Cl 0.9927(2) 0.1402(2) 1.03340(13) 0.0584(7) Uani 1 1 d . .
Cl2 Cl -0.0532(3) 0.3389(2) 0.85352(16) 0.0761(9) Uani 1 1 d . .
O1 O 0.3803(18) 0.4644(19) 0.9083(10) 0.226(10) Uani 1 1 d . .
N1 N 0.6916(8) 0.3346(6) 1.0128(4) 0.047(2) Uani 1 1 d . .
N2 N -0.3350(7) 0.5436(6) 0.8226(4) 0.0422(19) Uani 1 1 d . .
C1 C 0.8061(11) 0.3594(7) 1.0101(4) 0.046(2) Uani 1 1 d . .
H1 H 0.8210 0.4188 1.0034 0.056 Uiso 1 1 calc R U
C2 C 0.8996(10) 0.3019(7) 1.0168(4) 0.048(3) Uani 1 1 d . .
H2 H 0.9793 0.3201 1.0147 0.058 Uiso 1 1 calc R U
C3 C 0.8758(9) 0.2147(7) 1.0271(4) 0.042(2) Uani 1 1 d . .
C4 C 0.7597(9) 0.1874(7) 1.0307(4) 0.040(2) Uani 1 1 d . .
C5 C 0.6649(9) 0.2508(6) 1.0216(4) 0.040(2) Uani 1 1 d . .
C6 C 0.5383(9) 0.2221(6) 1.0197(4) 0.041(2) Uani 1 1 d . .
H6 H 0.4909 0.2735 1.0284 0.049 Uiso 1 1 calc R U
C7 C 0.5424(9) 0.1548(6) 1.0688(4) 0.039(2) Uani 1 1 d . .
C8 C 0.4545(11) 0.1542(7) 1.1031(5) 0.051(3) Uani 1 1 d . .
H8 H 0.3917 0.1972 1.0966 0.062 Uiso 1 1 calc R U
C9 C 0.4601(13) 0.0916(9) 1.1460(5) 0.068(4) Uani 1 1 d . .
H9 H 0.4012 0.0908 1.1694 0.082 Uiso 1 1 calc R U
C10 C 0.5542(13) 0.0279(8) 1.1554(5) 0.063(4) Uani 1 1 d . .
H10 H 0.5591 -0.0151 1.1858 0.076 Uiso 1 1 calc R U
C11 C 0.6382(10) 0.0276(7) 1.1211(4) 0.050(3) Uani 1 1 d . .
H11 H 0.7003 -0.0159 1.1273 0.060 Uiso 1 1 calc R U
C12 C 0.6328(10) 0.0913(6) 1.0769(4) 0.041(2) Uani 1 1 d . .
C13 C 0.7244(9) 0.0946(6) 1.0388(5) 0.042(2) Uani 1 1 d . .
H13 H 0.8002 0.0624 1.0605 0.050 Uiso 1 1 calc R U
C14 C 0.6714(9) 0.0499(6) 0.9751(4) 0.038(2) Uani 1 1 d . .
H14A H 0.7310 0.0053 0.9694 0.045 Uiso 1 1 calc R U
H14B H 0.5940 0.0196 0.9760 0.045 Uiso 1 1 calc R U
C15 C 0.6448(8) 0.1098(6) 0.9205(4) 0.037(2) Uani 1 1 d . .
C16 C 0.7132(10) 0.1004(7) 0.8773(5) 0.044(2) Uani 1 1 d . .
H16 H 0.7764 0.0578 0.8831 0.053 Uiso 1 1 calc R U
C17 C 0.6900(10) 0.1521(9) 0.8271(5) 0.056(3) Uani 1 1 d . .
H17 H 0.7361 0.1444 0.7978 0.067 Uiso 1 1 calc R U
C18 C 0.6010(10) 0.2146(7) 0.8188(4) 0.048(3) Uani 1 1 d . .
H18 H 0.5872 0.2515 0.7844 0.058 Uiso 1 1 calc R U
C19 C 0.5313(9) 0.2247(7) 0.8598(4) 0.042(2) Uani 1 1 d . .
H19 H 0.4682 0.2675 0.8528 0.050 Uiso 1 1 calc R U
C20 C 0.5513(8) 0.1735(6) 0.9109(4) 0.037(2) Uani 1 1 d . .
C21 C 0.4717(8) 0.1867(6) 0.9552(4) 0.039(2) Uani 1 1 d . .
H21A H 0.4330 0.1304 0.9604 0.047 Uiso 1 1 calc R U
H21B H 0.4045 0.2275 0.9367 0.047 Uiso 1 1 calc R U
C22 C 0.5947(15) 0.4011(8) 1.0032(9) 0.092(6) Uani 1 1 d . .
H22A H 0.6232 0.4536 0.9867 0.110 Uiso 1 1 calc R U
H22B H 0.5763 0.4148 1.0419 0.110 Uiso 1 1 calc R U
H22C H 0.5201 0.3792 0.9748 0.110 Uiso 1 1 calc R U
C23 C -0.3519(9) 0.4668(7) 0.8484(4) 0.043(2) Uani 1 1 d . .
H23 H -0.4252 0.4573 0.8612 0.052 Uiso 1 1 calc R U
C24 C -0.2645(10) 0.4029(7) 0.8564(4) 0.044(2) Uani 1 1 d . .
H24 H -0.2770 0.3490 0.8742 0.053 Uiso 1 1 calc R U
C25 C -0.1561(9) 0.4178(6) 0.8378(4) 0.034(2) Uani 1 1 d . .
C26 C -0.1422(8) 0.4949(6) 0.8099(4) 0.0321(19) Uani 1 1 d . .
C27 C -0.2320(8) 0.5591(6) 0.8034(4) 0.0330(19) Uani 1 1 d . .
C28 C -0.2077(8) 0.6449(6) 0.7769(4) 0.0332(19) Uani 1 1 d . .
H28 H -0.2884 0.6750 0.7610 0.040 Uiso 1 1 calc R U
C29 C -0.1499(9) 0.6308(6) 0.7254(4) 0.0335(19) Uani 1 1 d . .
C30 C -0.1817(8) 0.6795(6) 0.6733(4) 0.0345(19) Uani 1 1 d . .
H30 H -0.2418 0.7240 0.6696 0.041 Uiso 1 1 calc R U
C31 C -0.1264(8) 0.6644(7) 0.6255(4) 0.040(2) Uani 1 1 d . .
H31 H -0.1484 0.6983 0.5896 0.047 Uiso 1 1 calc R U
C32 C -0.0383(9) 0.5985(7) 0.6318(4) 0.041(2) Uani 1 1 d . .
H32 H -0.0013 0.5865 0.5996 0.049 Uiso 1 1 calc R U
C33 C -0.0041(8) 0.5500(6) 0.6852(4) 0.037(2) Uani 1 1 d . .
H33 H 0.0579 0.5067 0.6896 0.044 Uiso 1 1 calc R U
C34 C -0.0600(8) 0.5650(6) 0.7313(4) 0.0337(19) Uani 1 1 d . .
C35 C -0.0267(8) 0.5138(6) 0.7896(4) 0.0346(19) Uani 1 1 d . .
H35 H 0.0106 0.4574 0.7818 0.041 Uiso 1 1 calc R U
C36 C 0.0673(9) 0.5619(6) 0.8430(4) 0.038(2) Uani 1 1 d . .
H36A H 0.0340 0.5609 0.8791 0.045 Uiso 1 1 calc R U
H36B H 0.1459 0.5292 0.8529 0.045 Uiso 1 1 calc R U
C37 C 0.0937(9) 0.6543(6) 0.8297(4) 0.036(2) Uani 1 1 d . .
C38 C 0.2113(9) 0.6758(7) 0.8235(4) 0.042(2) Uani 1 1 d . .
H38 H 0.2717 0.6315 0.8272 0.051 Uiso 1 1 calc R U
C39 C 0.2416(11) 0.7608(8) 0.8120(4) 0.053(3) Uani 1 1 d . .
H39 H 0.3218 0.7743 0.8079 0.063 Uiso 1 1 calc R U
C40 C 0.1531(10) 0.8257(8) 0.8066(4) 0.049(3) Uani 1 1 d . .
H40 H 0.1732 0.8839 0.7994 0.059 Uiso 1 1 calc R U
C41 C 0.0362(10) 0.8057(7) 0.8118(4) 0.044(2) Uani 1 1 d . .
H41 H -0.0237 0.8504 0.8076 0.053 Uiso 1 1 calc R U
C42 C 0.0042(9) 0.7199(6) 0.8232(4) 0.038(2) Uani 1 1 d . .
C43 C -0.1249(9) 0.7030(6) 0.8292(4) 0.037(2) Uani 1 1 d . .
H43A H -0.1667 0.7594 0.8299 0.045 Uiso 1 1 calc R U
H43B H -0.1195 0.6740 0.8684 0.045 Uiso 1 1 calc R U
C44 C -0.4425(5) 0.6160(4) 0.8196(2) 0.0043(11) Uani 1 1 d . .
H44A H -0.5082 0.5911 0.8356 0.005 Uiso 1 1 calc R U
H44B H -0.4073 0.6667 0.8438 0.005 Uiso 1 1 calc R U
H44C H -0.4767 0.6338 0.7775 0.005 Uiso 1 1 calc R U

loop_
_atom_site_aniso_label
_atom_site_aniso_U_11
_atom_site_aniso_U_22
_atom_site_aniso_U_33
_atom_site_aniso_U_23
_atom_site_aniso_U_13
_atom_site_aniso_U_12
I1 0.0408(5) 0.0500(5) 0.0696(5) -0.0009(3) 0.0224(3) -0.0128(3)
I2 0.0404(6) 0.0821(7) 0.2027(13) 0.0698(8) 0.0539(7) 0.0186(4)
Cl1 0.0335(14) 0.0765(19) 0.0618(16) 0.0024(13) 0.0059(12) -0.0025(12)
Cl2 0.072(2) 0.072(2) 0.085(2) 0.0047(17) 0.0218(18) 0.0049(17)
O1 0.133(15) 0.32(3) 0.23(2) 0.08(2) 0.049(15) 0.014(17)
N1 0.046(5) 0.045(5) 0.056(5) 0.000(4) 0.023(4) -0.008(4)
N2 0.025(4) 0.047(5) 0.052(5) -0.006(4) 0.005(3) -0.001(3)
C1 0.054(7) 0.052(6) 0.035(5) 0.001(4) 0.015(5) -0.014(5)
C2 0.039(6) 0.063(7) 0.042(5) -0.008(5) 0.009(4) -0.025(5)
C3 0.029(5) 0.060(6) 0.034(5) -0.002(4) 0.003(4) -0.011(4)
C4 0.030(5) 0.049(6) 0.036(5) 0.002(4) -0.001(4) -0.014(4)
C5 0.044(6) 0.038(5) 0.039(5) 0.000(4) 0.014(4) -0.011(4)
C6 0.040(6) 0.034(5) 0.051(5) 0.000(4) 0.016(4) -0.011(4)
C7 0.041(6) 0.038(5) 0.034(5) 0.005(4) 0.004(4) -0.018(4)
C8 0.049(7) 0.049(6) 0.058(6) -0.006(5) 0.015(5) -0.023(5)
C9 0.070(9) 0.081(10) 0.053(7) -0.003(6) 0.016(6) -0.049(8)
C10 0.075(9) 0.059(8) 0.045(6) 0.013(5) -0.004(6) -0.034(7)
C11 0.049(7) 0.050(6) 0.039(5) 0.014(4) -0.009(5) -0.025(5)
C12 0.041(6) 0.042(6) 0.033(5) 0.002(4) -0.005(4) -0.016(4)
C13 0.026(5) 0.040(5) 0.053(6) 0.005(4) -0.003(4) -0.005(4)
C14 0.032(5) 0.034(5) 0.044(5) 0.001(4) 0.002(4) -0.001(4)
C15 0.024(5) 0.041(5) 0.041(5) -0.004(4) 0.000(4) -0.011(4)
C16 0.037(6) 0.044(6) 0.053(6) -0.010(4) 0.013(5) -0.017(4)
C17 0.041(7) 0.075(8) 0.052(6) -0.011(6) 0.014(5) -0.025(6)
C18 0.053(7) 0.054(7) 0.033(5) 0.005(4) 0.001(4) -0.025(5)
C19 0.032(5) 0.047(6) 0.040(5) 0.009(4) -0.001(4) -0.009(4)
C20 0.023(5) 0.037(5) 0.047(5) 0.001(4) 0.004(4) -0.011(4)
C21 0.020(5) 0.043(5) 0.050(5) 0.014(4) 0.000(4) -0.004(4)
C22 0.086(11) 0.032(6) 0.183(17) 0.023(8) 0.081(11) 0.008(6)
C23 0.034(6) 0.052(6) 0.040(5) 0.007(4) 0.004(4) -0.014(5)
C24 0.046(6) 0.042(6) 0.043(5) 0.006(4) 0.007(4) -0.018(5)
C25 0.039(6) 0.030(5) 0.032(4) 0.000(3) 0.005(4) -0.004(4)
C26 0.037(5) 0.028(4) 0.030(4) 0.001(3) 0.006(4) -0.003(4)
C27 0.033(5) 0.034(5) 0.031(4) -0.001(3) 0.007(4) -0.008(4)
C28 0.031(5) 0.027(4) 0.041(5) 0.003(3) 0.008(4) 0.000(3)
C29 0.033(5) 0.030(5) 0.037(4) 0.000(3) 0.008(4) -0.003(4)
C30 0.020(5) 0.032(5) 0.050(5) 0.004(4) 0.005(4) -0.002(3)
C31 0.029(5) 0.049(6) 0.040(5) 0.007(4) 0.007(4) -0.006(4)
C32 0.033(5) 0.046(6) 0.044(5) 0.006(4) 0.014(4) 0.000(4)
C33 0.029(5) 0.040(5) 0.042(5) -0.002(4) 0.011(4) -0.003(4)
C34 0.023(5) 0.029(4) 0.046(5) 0.006(4) 0.004(4) 0.000(3)
C35 0.034(5) 0.028(4) 0.042(5) 0.005(4) 0.010(4) 0.000(4)
C36 0.032(5) 0.046(6) 0.031(4) 0.000(4) 0.000(4) -0.005(4)
C37 0.033(5) 0.042(5) 0.031(4) 0.003(4) 0.002(4) -0.009(4)
C38 0.034(5) 0.054(6) 0.034(5) 0.003(4) -0.001(4) -0.011(4)
C39 0.049(7) 0.075(8) 0.035(5) -0.003(5) 0.012(5) -0.027(6)
C40 0.052(7) 0.054(7) 0.036(5) 0.001(4) 0.001(5) -0.025(5)
C41 0.055(7) 0.039(5) 0.036(5) 0.000(4) 0.007(4) -0.011(5)
C42 0.041(6) 0.041(5) 0.029(4) 0.002(4) 0.005(4) -0.012(4)
C43 0.044(6) 0.035(5) 0.037(5) -0.004(4) 0.018(4) -0.007(4)
C44 0.000(3) 0.007(3) 0.006(2) 0.006(2) 0.001(2) 0.002(2)

loop_
_atom_type_symbol
_atom_type_description
_atom_type_scat_dispersion_real
_atom_type_scat_dispersion_imag
_atom_type_scat_source
C C 0.0181 0.0091
;
International Tables for Crystallography
(Vol. C, Tables 4.2.6.8 and 6.1.1.4)
;
H H 0.0000 0.0000
;
International Tables for Crystallography
(Vol. C, Table 6.1.1.4)
;
N N 0.0311 0.0180
;
International Tables for Crystallography
(Vol. C, Tables 4.2.6.8 and 6.1.1.4)
;
Cl Cl 0.3639 0.7018
;
International Tables for Crystallography
(Vol. C, Tables 4.2.6.8 and 6.1.1.4)
;
I I -0.3257 6.8362
;
International Tables for Crystallography
(Vol. C, Tables 4.2.6.8 and 6.1.1.4)
;
O O 0.0492 0.0322
;
International Tables for Crystallography
(Vol. C, Tables 4.2.6.8 and 6.1.1.4)
;

loop_
_geom_angle_atom_site_label_1
_geom_angle_atom_site_label_2
_geom_angle_atom_site_label_3
_geom_angle
C5 N1 C1 121.6(10)
C5 N1 C22 120.3(9)
C1 N1 C22 118.0(9)
C27 N2 C23 121.2(9)
C27 N2 C44 123.1(7)
C23 N2 C44 115.6(7)
C2 C1 N1 121.7(10)
C2 C1 H1 119.1
N1 C1 H1 119.1
C1 C2 C3 118.2(10)
C1 C2 H2 120.9
C3 C2 H2 120.9
C4 C3 C2 121.4(10)
C4 C3 Cl1 119.9(8)
C2 C3 Cl1 118.7(8)
C3 C4 C5 117.4(9)
C3 C4 C13 125.0(9)
C5 C4 C13 117.5(8)
N1 C5 C4 119.6(9)
N1 C5 C6 121.9(9)
C4 C5 C6 118.4(8)
C5 C6 C7 109.5(8)
C5 C6 C21 110.9(8)
C7 C6 C21 112.0(7)
C5 C6 H6 108.2
C7 C6 H6 108.2
C21 C6 H6 108.2
C12 C7 C8 120.7(9)
C12 C7 C6 117.8(9)
C8 C7 C6 121.4(10)
C9 C8 C7 119.6(12)
C9 C8 H8 120.2
C7 C8 H8 120.2
C8 C9 C10 119.7(12)
C8 C9 H9 120.1
C10 C9 H9 120.1
C11 C10 C9 120.5(11)
C11 C10 H10 119.7
C9 C10 H10 119.7
C10 C11 C12 120.1(12)
C10 C11 H11 120.0
C12 C11 H11 120.0
C7 C12 C11 119.3(10)
C7 C12 C13 118.7(8)
C11 C12 C13 122.0(10)
C4 C13 C12 110.0(8)
C4 C13 C14 110.3(8)
C12 C13 C14 111.4(8)
C4 C13 H13 108.3
C12 C13 H13 108.3
C14 C13 H13 108.3
C15 C14 C13 116.2(8)
C15 C14 H14A 108.2
C13 C14 H14A 108.2
C15 C14 H14B 108.2
C13 C14 H14B 108.2
H14A C14 H14B 107.4
C16 C15 C20 118.6(9)
C16 C15 C14 119.2(9)
C20 C15 C14 122.2(9)
C17 C16 C15 120.7(11)
C17 C16 H16 119.7
C15 C16 H16 119.7
C18 C17 C16 120.3(10)
C18 C17 H17 119.8
C16 C17 H17 119.8
C17 C18 C19 120.5(10)
C17 C18 H18 119.8
C19 C18 H18 119.8
C18 C19 C20 121.0(10)
C18 C19 H19 119.5
C20 C19 H19 119.5
C19 C20 C15 118.9(9)
C19 C20 C21 119.4(9)
C15 C20 C21 121.7(8)
C20 C21 C6 116.9(7)
C20 C21 H21A 108.1
C6 C21 H21A 108.1
C20 C21 H21B 108.1
C6 C21 H21B 108.1
H21A C21 H21B 107.3
N1 C22 H22A 109.5
N1 C22 H22B 109.5
H22A C22 H22B 109.5
N1 C22 H22C 109.5
H22A C22 H22C 109.5
H22B C22 H22C 109.5
N2 C23 C24 120.7(9)
N2 C23 H23 119.6
C24 C23 H23 119.6
C23 C24 C25 119.2(9)
C23 C24 H24 120.4
C25 C24 H24 120.4
C26 C25 C24 119.4(9)
C26 C25 Cl2 125.5(8)
C24 C25 Cl2 115.1(7)
C25 C26 C27 119.9(8)
C25 C26 C35 121.1(8)
C27 C26 C35 118.9(8)
N2 C27 C26 119.5(8)
N2 C27 C28 122.7(8)
C26 C27 C28 117.8(8)
C29 C28 C27 110.4(7)
C29 C28 C43 112.8(7)
C27 C28 C43 108.7(7)
C29 C28 H28 108.3
C27 C28 H28 108.3
C43 C28 H28 108.3
C30 C29 C34 119.8(8)
C30 C29 C28 122.2(8)
C34 C29 C28 118.0(8)
C29 C30 C31 121.0(9)
C29 C30 H30 119.5
C31 C30 H30 119.5
C32 C31 C30 118.6(9)
C32 C31 H31 120.7
C30 C31 H31 120.7
C31 C32 C33 120.5(9)
C31 C32 H32 119.7
C33 C32 H32 119.7
C34 C33 C32 120.1(9)
C34 C33 H33 119.9
C32 C33 H33 119.9
C33 C34 C29 120.0(8)
C33 C34 C35 122.0(8)
C29 C34 C35 118.0(8)
C26 C35 C34 109.4(7)
C26 C35 C36 108.0(7)
C34 C35 C36 113.8(7)
C26 C35 H35 108.5
C34 C35 H35 108.5
C36 C35 H35 108.5
C37 C36 C35 114.6(7)
C37 C36 H36A 108.6
C35 C36 H36A 108.6
C37 C36 H36B 108.6
C35 C36 H36B 108.6
H36A C36 H36B 107.6
C38 C37 C42 119.0(9)
C38 C37 C36 119.0(9)
C42 C37 C36 122.1(8)
C39 C38 C37 121.5(10)
C39 C38 H38 119.3
C37 C38 H38 119.3
C40 C39 C38 119.2(10)
C40 C39 H39 120.4
C38 C39 H39 120.4
C41 C40 C39 120.3(10)
C41 C40 H40 119.9
C39 C40 H40 119.9
C40 C41 C42 121.1(10)
C40 C41 H41 119.5
C42 C41 H41 119.5
C37 C42 C41 119.0(9)
C37 C42 C43 122.8(8)
C41 C42 C43 118.2(9)
C42 C43 C28 114.8(7)
C42 C43 H43A 108.6
C28 C43 H43A 108.6
C42 C43 H43B 108.6
C28 C43 H43B 108.6
H43A C43 H43B 107.5
N2 C44 H44A 109.5
N2 C44 H44B 109.5
H44A C44 H44B 109.5
N2 C44 H44C 109.5
H44A C44 H44C 109.5
H44B C44 H44C 109.5

loop_
_geom_bond_atom_site_label_1
_geom_bond_atom_site_label_2
_geom_bond_distance
Cl1 C3 1.719(11)
Cl2 C25 1.652(10)
N1 C5 1.351(12)
N1 C1 1.355(13)
N1 C22 1.468(15)
N2 C27 1.356(11)
N2 C23 1.357(13)
N2 C44 1.630(10)
C1 C2 1.350(16)
C1 H1 0.9500
C2 C3 1.401(15)
C2 H2 0.9500
C3 C4 1.389(13)
C4 C5 1.420(14)
C4 C13 1.506(13)
C5 C6 1.476(13)
C6 C7 1.520(12)
C6 C21 1.572(13)
C6 H6 1.0000
C7 C12 1.386(15)
C7 C8 1.407(14)
C8 C9 1.365(17)
C8 H8 0.9500
C9 C10 1.42(2)
C9 H9 0.9500
C10 C11 1.370(17)
C10 H10 0.9500
C11 C12 1.397(13)
C11 H11 0.9500
C12 C13 1.507(14)
C13 C14 1.585(13)
C13 H13 1.0000
C14 C15 1.518(13)
C14 H14A 0.9900
C14 H14B 0.9900
C15 C16 1.403(14)
C15 C20 1.412(13)
C16 C17 1.367(16)
C16 H16 0.9500
C17 C18 1.365(17)
C17 H17 0.9500
C18 C19 1.372(15)
C18 H18 0.9500
C19 C20 1.381(13)
C19 H19 0.9500
C20 C21 1.523(13)
C21 H21A 0.9900
C21 H21B 0.9900
C22 H22A 0.9800
C22 H22B 0.9800
C22 H22C 0.9800
C23 C24 1.368(15)
C23 H23 0.9500
C24 C25 1.403(13)
C24 H24 0.9500
C25 C26 1.376(12)
C26 C27 1.392(13)
C26 C35 1.509(12)
C27 C28 1.506(12)
C28 C29 1.497(12)
C28 C43 1.590(12)
C28 H28 1.0000
C29 C30 1.377(12)
C29 C34 1.411(12)
C30 C31 1.405(13)
C30 H30 0.9500
C31 C32 1.398(14)
C31 H31 0.9500
C32 C33 1.399(13)
C32 H32 0.9500
C33 C34 1.375(12)
C33 H33 0.9500
C34 C35 1.512(12)
C35 C36 1.580(12)
C35 H35 1.0000
C36 C37 1.499(13)
C36 H36A 0.9900
C36 H36B 0.9900
C37 C38 1.400(13)
C37 C42 1.405(14)
C38 C39 1.395(15)
C38 H38 0.9500
C39 C40 1.391(17)
C39 H39 0.9500
C40 C41 1.379(15)
C40 H40 0.9500
C41 C42 1.411(13)
C41 H41 0.9500
C42 C43 1.510(13)
C43 H43A 0.9900
C43 H43B 0.9900
C44 H44A 0.9800
C44 H44B 0.9800
C44 H44C 0.9800

loop_
_geom_torsion_atom_site_label_1
_geom_torsion_atom_site_label_2
_geom_torsion_atom_site_label_3
_geom_torsion_atom_site_label_4
_geom_torsion
C5 N1 C1 C2 -0.7(15)
C22 N1 C1 C2 -178.3(12)
N1 C1 C2 C3 -0.3(15)
C1 C2 C3 C4 -0.4(14)
C1 C2 C3 Cl1 178.0(7)
C2 C3 C4 C5 2.0(13)
Cl1 C3 C4 C5 -176.4(7)
C2 C3 C4 C13 177.1(9)
Cl1 C3 C4 C13 -1.3(13)
C1 N1 C5 C4 2.4(14)
C22 N1 C5 C4 179.9(12)
C1 N1 C5 C6 -175.0(9)
C22 N1 C5 C6 2.5(16)
C3 C4 C5 N1 -3.0(13)
C13 C4 C5 N1 -178.5(8)
C3 C4 C5 C6 174.5(8)
C13 C4 C5 C6 -1.0(13)
N1 C5 C6 C7 -140.8(9)
C4 C5 C6 C7 41.8(11)
N1 C5 C6 C21 95.2(11)
C4 C5 C6 C21 -82.2(10)
C5 C6 C7 C12 -42.8(11)
C21 C6 C7 C12 80.5(10)
C5 C6 C7 C8 139.8(9)
C21 C6 C7 C8 -96.8(11)
C12 C7 C8 C9 1.5(15)
C6 C7 C8 C9 178.8(9)
C7 C8 C9 C10 0.0(16)
C8 C9 C10 C11 -1.2(17)
C9 C10 C11 C12 0.9(16)
C8 C7 C12 C11 -1.8(14)
C6 C7 C12 C11 -179.2(8)
C8 C7 C12 C13 179.8(9)
C6 C7 C12 C13 2.4(13)
C10 C11 C12 C7 0.6(14)
C10 C11 C12 C13 179.0(9)
C3 C4 C13 C12 145.4(9)
C5 C4 C13 C12 -39.5(11)
C3 C4 C13 C14 -91.2(11)
C5 C4 C13 C14 83.9(11)
C7 C12 C13 C4 38.7(11)
C11 C12 C13 C4 -139.7(9)
C7 C12 C13 C14 -84.1(10)
C11 C12 C13 C14 97.6(10)
C4 C13 C14 C15 -10.5(12)
C12 C13 C14 C15 112.1(9)
C13 C14 C15 C16 115.1(10)
C13 C14 C15 C20 -66.4(12)
C20 C15 C16 C17 0.1(14)
C14 C15 C16 C17 178.7(9)
C15 C16 C17 C18 1.1(15)
C16 C17 C18 C19 -2.0(16)
C17 C18 C19 C20 1.6(15)
C18 C19 C20 C15 -0.4(14)
C18 C19 C20 C21 -180.0(9)
C16 C15 C20 C19 -0.5(13)
C14 C15 C20 C19 -179.0(8)
C16 C15 C20 C21 179.1(8)
C14 C15 C20 C21 0.6(13)
C19 C20 C21 C6 -113.7(10)
C15 C20 C21 C6 66.7(12)
C5 C6 C21 C20 10.0(12)
C7 C6 C21 C20 -112.5(9)
C27 N2 C23 C24 0.5(14)
C44 N2 C23 C24 -176.5(8)
N2 C23 C24 C25 0.5(14)
C23 C24 C25 C26 -2.6(14)
C23 C24 C25 Cl2 176.3(8)
C24 C25 C26 C27 3.6(13)
Cl2 C25 C26 C27 -175.1(7)
C24 C25 C26 C35 179.7(8)
Cl2 C25 C26 C35 1.0(12)
C23 N2 C27 C26 0.6(13)
C44 N2 C27 C26 177.3(7)
C23 N2 C27 C28 -177.4(8)
C44 N2 C27 C28 -0.7(12)
C25 C26 C27 N2 -2.7(13)
C35 C26 C27 N2 -178.8(8)
C25 C26 C27 C28 175.4(8)
C35 C26 C27 C28 -0.7(12)
N2 C27 C28 C29 -141.1(8)
C26 C27 C28 C29 40.9(11)
N2 C27 C28 C43 94.7(10)
C26 C27 C28 C43 -83.2(9)
C27 C28 C29 C30 140.0(9)
C43 C28 C29 C30 -98.2(10)
C27 C28 C29 C34 -40.1(11)
C43 C28 C29 C34 81.8(10)
C34 C29 C30 C31 0.4(13)
C28 C29 C30 C31 -179.6(8)
C29 C30 C31 C32 0.2(14)
C30 C31 C32 C33 -1.4(14)
C31 C32 C33 C34 2.1(14)
C32 C33 C34 C29 -1.5(14)
C32 C33 C34 C35 179.5(9)
C30 C29 C34 C33 0.2(13)
C28 C29 C34 C33 -179.7(8)
C30 C29 C34 C35 179.2(8)
C28 C29 C34 C35 -0.7(12)
C25 C26 C35 C34 144.3(8)
C27 C26 C35 C34 -39.6(11)
C25 C26 C35 C36 -91.4(10)
C27 C26 C35 C36 84.7(9)
C33 C34 C35 C26 -140.8(9)
C29 C34 C35 C26 40.2(11)
C33 C34 C35 C36 98.3(10)
C29 C34 C35 C36 -80.6(10)
C26 C35 C36 C37 -113.5(9)
C34 C35 C36 C37 8.2(11)
C35 C36 C37 C38 -111.5(9)
C35 C36 C37 C42 68.3(11)
C42 C37 C38 C39 1.1(13)
C36 C37 C38 C39 -179.1(8)
C37 C38 C39 C40 0.0(14)
C38 C39 C40 C41 -0.9(14)
C39 C40 C41 C42 0.7(14)
C38 C37 C42 C41 -1.2(13)
C36 C37 C42 C41 178.9(8)
C38 C37 C42 C43 -180.0(8)
C36 C37 C42 C43 0.2(13)
C40 C41 C42 C37 0.4(13)
C40 C41 C42 C43 179.2(8)
C37 C42 C43 C28 -67.9(11)
C41 C42 C43 C28 113.3(9)
C29 C28 C43 C42 -10.3(11)
C27 C28 C43 C42 112.4(9)
